data_1534997
loop_
_publ_author_name
'Sokol, V.I.'
'Medvedeva, L.Ya.'
'Porai-Koshits, M.A.'
'Rozanov, I.A.'

_publ_section_title
;
 New method of inorganic P,S,N-heterocycle coordination: crystal structure
 of tetraamidocyclonitridosulfodiphosphate of silver
;
_journal_name_full 'Zhurnal Neorganicheskoi Khimii'
_journal_page_first 2850
_journal_page_last 2854
_journal_volume 35
_journal_year 1990
_chemical_formula_sum 'Ag H8 N7 O2 P2 S'
_chemical_name_systematic 'Ag (N3 (P (N H2)2)2 (S O2))'
_space_group_IT_number 14
_symmetry_space_group_name_Hall '-P 2yn'
_symmetry_space_group_name_H-M 'P 1 21/n 1'
_cell_angle_alpha 90
_cell_angle_beta 108.75
_cell_angle_gamma 90
_cell_formula_units_Z 4
_cell_length_a 9.908
_cell_length_b 9.306
_cell_length_c 10.563
_cell_volume 922.262
_citation_journal_id_ASTM ZNOKAQ
_cod_data_source_file Sokol_ZNOKAQ_1990_1072.cif
_cod_data_source_block H8Ag1N7O2P2S1
_cod_original_cell_volume 922.2618
_cod_original_sg_symbol_Hall '-P 2ybc (x-z,y,z)'
_cod_original_formula_sum 'H8 Ag1 N7 O2 P2 S1'
_cod_database_code 1534997

loop_
_symmetry_equiv_pos_as_xyz
x,y,z
-x+1/2,y+1/2,-z+1/2
-x,-y,-z
x-1/2,-y-1/2,z-1/2

loop_
_atom_site_label
_atom_site_type_symbol
_atom_site_fract_x
_atom_site_fract_y
_atom_site_fract_z
_atom_site_occupancy
_atom_site_U_iso_or_equiv
H7 H+1 0.375 0.74 0.406 1 0.0
S1 S+6 0.2742 0.3065 0.4777 1 0.0
H8 H+1 0.266 0.699 0.295 1 0.0
N3 N-3 0.2586 0.6055 0.6134 1 0.0
N6 N-3 0.509 0.5329 0.7269 1 0.0
O2 O-2 0.2099 0.167 0.4437 1 0.0
P2 P+5 0.3431 0.4784 0.7085 1 0.0
H2 H+1 -0.017 0.67 0.453 1 0.0
N7 N-3 0.2676 0.6843 0.3842 1 0.0
H3 H+1 0.324 0.5 0.897 1 0.0
N2 N-3 0.3232 0.321 0.6351 1 0.0
H4 H+1 0.253 0.399 0.869 1 0.0
P1 P+5 0.1878 0.5935 0.4564 1 0.0
N4 N-3 0.0319 0.669 0.3962 1 0.0
Ag1 Ag+1 -0.04064 0.36041 0.24974 1 0.0
O1 O-2 0.3984 0.3237 0.4316 1 0.0
H5 H+1 0.54 0.576 0.797 1 0.0
N5 N-3 0.3899 0.5509 0.8372 1 0.0
H1 H+1 0 0.749 0.38 1 0.0
H6 H+1 0.546 0.456 0.682 1 0.0
N1 N-3 0.1554 0.4245 0.4112 1 0.0
